data_4110949
loop_
_publ_author_name
'Hiyam Hamaed'
'Andy Y. H. Lo'
'David S. Lee'
'William J. Evans'
'Robert W. Schurko'

_publ_section_title
;
 Solid-State 139La and 15N NMR Spectroscopy of Lanthanum-Containing
 Metallocenes
;
_journal_name_full 'Journal of the American Chemical Society'
_journal_page_first 12638
_journal_page_last 12639
_journal_paper_doi 10.1021/ja0645180
_journal_volume 128
_journal_year 2006
_chemical_formula_sum 'C50 H56 B La'
_chemical_formula_weight 806.67
_chemical_name_systematic
; 
 ? 
;
_space_group_IT_number 19
_symmetry_cell_setting orthorhombic
_symmetry_space_group_name_Hall 'P 2ac 2ab'
_symmetry_space_group_name_H-M 'P 21 21 21'
_atom_sites_solution_hydrogens difmap
_atom_sites_solution_primary direct
_atom_sites_solution_secondary difmap
_audit_creation_method SHELXTL
_cell_angle_alpha 90.00
_cell_angle_beta 90.00
_cell_angle_gamma 90.00
_cell_formula_units_Z 4
_cell_length_a 13.0789(13)
_cell_length_b 14.9759(15)
_cell_length_c 20.744(2)
_cell_measurement_temperature 163(2)
_cell_volume 4063.1(7)
_computing_cell_refinement 'Bruker SMART/SAINT'
_computing_data_collection 'Bruker SMART'
_computing_data_reduction 'Bruker SAINT'
_computing_molecular_graphics 'Bruker SHELXTL'
_computing_publication_material 'Bruker SHELXTL'
_computing_structure_refinement 'Bruker SHELXTL'
_computing_structure_solution 'Bruker SHELXTL'
_diffrn_ambient_temperature 163(2)
_diffrn_measured_fraction_theta_full 0.998
_diffrn_measured_fraction_theta_max 0.998
_diffrn_measurement_device_type 'CCD area detector'
_diffrn_measurement_method 'phi and omega scans'
_diffrn_radiation_monochromator graphite
_diffrn_radiation_source 'normal-focus sealed tube'
_diffrn_radiation_type MoK\a
_diffrn_radiation_wavelength 0.71073
_diffrn_reflns_av_R_equivalents 0.0345
_diffrn_reflns_av_sigmaI/netI 0.0258
_diffrn_reflns_limit_h_max 17
_diffrn_reflns_limit_h_min -17
_diffrn_reflns_limit_k_max 19
_diffrn_reflns_limit_k_min -19
_diffrn_reflns_limit_l_max 27
_diffrn_reflns_limit_l_min -27
_diffrn_reflns_number 52066
_diffrn_reflns_theta_full 28.30
_diffrn_reflns_theta_max 28.30
_diffrn_reflns_theta_min 1.68
_diffrn_standards_decay_% '< 1.0'
_diffrn_standards_interval_count 'initial 50 frames recollected'
_diffrn_standards_number '50 frames'
_exptl_absorpt_coefficient_mu 1.085
_exptl_absorpt_correction_T_max 0.7885
_exptl_absorpt_correction_T_min 0.6962
_exptl_absorpt_correction_type multi-scan
_exptl_absorpt_process_details 'Bruker SADABS'
_exptl_crystal_colour pale-green
_exptl_crystal_density_diffrn 1.319
_exptl_crystal_density_meas ?
_exptl_crystal_description mfp
_exptl_crystal_F_000 1672
_exptl_crystal_size_max 0.36
_exptl_crystal_size_mid 0.25
_exptl_crystal_size_min 0.23
_refine_diff_density_max 0.702
_refine_diff_density_min -0.354
_refine_diff_density_rms 0.057
_refine_ls_abs_structure_details 'Flack H D (1983), Acta Cryst. A39, 876-881'
_refine_ls_abs_structure_Flack -0.028(7)
_refine_ls_extinction_method none
_refine_ls_goodness_of_fit_ref 1.095
_refine_ls_hydrogen_treatment refall
_refine_ls_matrix_type full
_refine_ls_number_parameters 693
_refine_ls_number_reflns 10069
_refine_ls_number_restraints 0
_refine_ls_restrained_S_all 1.095
_refine_ls_R_factor_all 0.0249
_refine_ls_R_factor_gt 0.0203
_refine_ls_shift/su_max 0.002
_refine_ls_shift/su_mean 0.000
_refine_ls_structure_factor_coef Fsqd
_refine_ls_weighting_details 'calc w=1/[\s^2^(Fo^2^)+(0.0256P)^2^+0.6970P] where P=(Fo^2^+2Fc^2^)/3'
_refine_ls_weighting_scheme calc
_refine_ls_wR_factor_gt 0.0481
_refine_ls_wR_factor_ref 0.0519
_reflns_number_gt 9429
_reflns_number_total 10069
_reflns_threshold_expression >2sigma(I)
_cod_data_source_file ja0645180si20060706_012425.cif
_cod_data_source_block kam12
_cod_depositor_comments
;
The following automatic conversions were performed:

'_exptl_crystal_density_meas' value 'n/a' was changed to '?' - the
value is perceived as not measured.

Automatic conversion script
Id: cif_fix_values 3008 2015-01-20 13:52:24Z robertas 
;
_cod_original_formula_sum 'C44 H50 B La C6 H6'
_cod_database_code 4110949

loop_
_symmetry_equiv_pos_as_xyz
'x, y, z'
'-x+1/2, -y, z+1/2'
'-x, y+1/2, -z+1/2'
'x+1/2, -y+1/2, -z'

loop_
_atom_site_label
_atom_site_type_symbol
_atom_site_fract_x
_atom_site_fract_y
_atom_site_fract_z
_atom_site_U_iso_or_equiv
_atom_site_adp_type
_atom_site_occupancy
_atom_site_symmetry_multiplicity
_atom_site_calc_flag
La1 La 0.679713(7) 0.996190(6) 1.071427(4) 0.01659(3) Uani 1 1 d
C1 C 0.53535(16) 0.96823(13) 0.97166(9) 0.0205(4) Uani 1 1 d
C2 C 0.52450(16) 1.05743(13) 0.99231(10) 0.0207(4) Uani 1 1 d
C3 C 0.61198(16) 1.10573(13) 0.97245(9) 0.0210(4) Uani 1 1 d
C4 C 0.67900(17) 1.04523(12) 0.94063(9) 0.0210(4) Uani 1 1 d
C5 C 0.63017(16) 0.96058(13) 0.93883(9) 0.0207(4) Uani 1 1 d
C6 C 0.45553(19) 0.89646(16) 0.97454(12) 0.0294(5) Uani 1 1 d
C7 C 0.42979(18) 1.09582(17) 1.02269(12) 0.0292(5) Uani 1 1 d
C8 C 0.6204(2) 1.20603(14) 0.96998(11) 0.0272(4) Uani 1 1 d
C9 C 0.77842(19) 1.06876(17) 0.90832(12) 0.0295(5) Uani 1 1 d
C10 C 0.6594(2) 0.88191(15) 0.89763(11) 0.0284(5) Uani 1 1 d
C11 C 0.78818(16) 1.03699(13) 1.18662(9) 0.0219(4) Uani 1 1 d
C12 C 0.69299(16) 1.08248(12) 1.19279(9) 0.0211(4) Uani 1 1 d
C13 C 0.69037(15) 1.15201(12) 1.14681(9) 0.0201(4) Uani 1 1 d
C14 C 0.78294(15) 1.14912(13) 1.11132(9) 0.0211(4) Uani 1 1 d
C15 C 0.84304(15) 1.07791(13) 1.13585(10) 0.0224(4) Uani 1 1 d
C16 C 0.8282(2) 0.96839(15) 1.23271(11) 0.0315(5) Uani 1 1 d
C17 C 0.6208(2) 1.07290(16) 1.24892(11) 0.0295(5) Uani 1 1 d
C18 C 0.6095(2) 1.22397(16) 1.14515(13) 0.0287(5) Uani 1 1 d
C19 C 0.82449(19) 1.21949(14) 1.06698(11) 0.0304(4) Uani 1 1 d
C20 C 0.95281(18) 1.06323(17) 1.11759(14) 0.0340(5) Uani 1 1 d
B1 B 0.66485(17) 0.71839(13) 1.14073(11) 0.0189(4) Uani 1 1 d
C21 C 0.76014(15) 0.77452(12) 1.10818(10) 0.0196(4) Uani 1 1 d
C22 C 0.74964(16) 0.81454(13) 1.04773(10) 0.0231(4) Uani 1 1 d
C23 C 0.83093(18) 0.85815(13) 1.01592(11) 0.0274(4) Uani 1 1 d
C24 C 0.92530(18) 0.86347(15) 1.04518(12) 0.0292(5) Uani 1 1 d
C25 C 0.93881(18) 0.82503(16) 1.10535(12) 0.0309(5) Uani 1 1 d
C26 C 0.85809(17) 0.78204(14) 1.13569(11) 0.0255(4) Uani 1 1 d
C27 C 0.56222(16) 0.78198(13) 1.13870(10) 0.0189(4) Uani 1 1 d
C28 C 0.56606(15) 0.87181(13) 1.15905(9) 0.0203(4) Uani 1 1 d
C29 C 0.48044(17) 0.92773(14) 1.16062(10) 0.0253(4) Uani 1 1 d
C30 C 0.38558(17) 0.89457(15) 1.14193(12) 0.0283(4) Uani 1 1 d
C31 C 0.37918(17) 0.80591(15) 1.12254(11) 0.0282(5) Uani 1 1 d
C32 C 0.46504(16) 0.75195(13) 1.12058(10) 0.0229(4) Uani 1 1 d
C33 C 0.64610(15) 0.62508(13) 1.10004(10) 0.0213(4) Uani 1 1 d
C34 C 0.68390(17) 0.60718(13) 1.03828(10) 0.0242(4) Uani 1 1 d
C35 C 0.66786(18) 0.52591(14) 1.00708(12) 0.0325(5) Uani 1 1 d
C36 C 0.61180(19) 0.45963(15) 1.03619(14) 0.0370(6) Uani 1 1 d
C37 C 0.57206(19) 0.47454(14) 1.09706(14) 0.0354(5) Uani 1 1 d
C38 C 0.58922(18) 0.55579(15) 1.12810(13) 0.0298(5) Uani 1 1 d
C39 C 0.69361(15) 0.69131(12) 1.21538(10) 0.0215(4) Uani 1 1 d
C40 C 0.7655(2) 0.62355(15) 1.22643(12) 0.0297(5) Uani 1 1 d
C41 C 0.79512(19) 0.59694(15) 1.28791(12) 0.0342(5) Uani 1 1 d
C42 C 0.75351(19) 0.63797(16) 1.34162(12) 0.0325(5) Uani 1 1 d
C43 C 0.68160(19) 0.70474(14) 1.33272(10) 0.0297(4) Uani 1 1 d
C44 C 0.65258(16) 0.73058(13) 1.27070(10) 0.0237(4) Uani 1 1 d
C45 C 0.5647(2) 0.7488(2) 0.73880(12) 0.0431(6) Uani 1 1 d
C46 C 0.4935(2) 0.70290(19) 0.70253(12) 0.0384(6) Uani 1 1 d
C47 C 0.5213(2) 0.62503(18) 0.67204(12) 0.0408(6) Uani 1 1 d
C48 C 0.6185(3) 0.59305(19) 0.67761(16) 0.0523(8) Uani 1 1 d
C49 C 0.6896(3) 0.6384(2) 0.71533(17) 0.0556(8) Uani 1 1 d
C50 C 0.6628(2) 0.7157(2) 0.74508(14) 0.0492(8) Uani 1 1 d
H6A H 0.423(2) 0.8904(19) 0.9326(15) 0.049(8) Uiso 1 1 d
H6B H 0.407(2) 0.912(2) 1.0045(15) 0.046(9) Uiso 1 1 d
H6C H 0.486(2) 0.839(2) 0.9839(14) 0.045(8) Uiso 1 1 d
H7A H 0.373(2) 1.0880(19) 0.9933(14) 0.039(8) Uiso 1 1 d
H7B H 0.415(2) 1.0658(19) 1.0654(16) 0.051(8) Uiso 1 1 d
H7C H 0.437(3) 1.150(2) 1.0301(16) 0.066(11) Uiso 1 1 d
H8A H 0.580(2) 1.2278(18) 0.9331(14) 0.044(7) Uiso 1 1 d
H8B H 0.687(2) 1.2240(18) 0.9647(13) 0.042(8) Uiso 1 1 d
H8C H 0.594(2) 1.235(2) 1.0092(16) 0.054(9) Uiso 1 1 d
H9A H 0.814(2) 1.015(2) 0.8919(16) 0.067(10) Uiso 1 1 d
H9B H 0.817(2) 1.104(2) 0.9362(15) 0.049(8) Uiso 1 1 d
H9C H 0.766(3) 1.101(3) 0.8770(18) 0.070(12) Uiso 1 1 d
H10A H 0.726(3) 0.887(2) 0.8822(15) 0.052(9) Uiso 1 1 d
H10B H 0.656(2) 0.831(2) 0.9193(15) 0.048(8) Uiso 1 1 d
H10C H 0.614(2) 0.8795(19) 0.8644(15) 0.045(8) Uiso 1 1 d
H16A H 0.846(2) 1.006(2) 1.2759(15) 0.059(8) Uiso 1 1 d
H16B H 0.885(2) 0.9400(17) 1.2188(13) 0.032(7) Uiso 1 1 d
H16C H 0.785(2) 0.917(2) 1.2435(13) 0.040(8) Uiso 1 1 d
H17A H 0.6137(17) 1.007(2) 1.2634(11) 0.035(6) Uiso 1 1 d
H17B H 0.648(2) 1.1011(18) 1.2846(14) 0.037(7) Uiso 1 1 d
H17C H 0.555(2) 1.0994(17) 1.2415(12) 0.029(6) Uiso 1 1 d
H18A H 0.601(2) 1.2486(18) 1.1849(14) 0.036(7) Uiso 1 1 d
H18B H 0.630(2) 1.272(2) 1.1194(14) 0.041(8) Uiso 1 1 d
H18C H 0.552(3) 1.203(2) 1.1322(19) 0.072(12) Uiso 1 1 d
H19A H 0.880(2) 1.2483(19) 1.0852(14) 0.044(8) Uiso 1 1 d
H19B H 0.775(2) 1.267(2) 1.0574(14) 0.044(8) Uiso 1 1 d
H19C H 0.838(3) 1.198(2) 1.0218(18) 0.074(11) Uiso 1 1 d
H20A H 0.9780(19) 1.0145(19) 1.1392(12) 0.036(7) Uiso 1 1 d
H20B H 0.958(2) 1.0663(19) 1.0714(16) 0.051(8) Uiso 1 1 d
H20C H 0.992(2) 1.115(2) 1.1309(16) 0.058(10) Uiso 1 1 d
H22 H 0.687(2) 0.8123(15) 1.0285(11) 0.024(6) Uiso 1 1 d
H23 H 0.825(2) 0.8780(17) 0.9737(13) 0.035(7) Uiso 1 1 d
H24 H 0.974(2) 0.8866(18) 1.0271(13) 0.030(7) Uiso 1 1 d
H25 H 1.001(2) 0.8294(17) 1.1287(13) 0.029(6) Uiso 1 1 d
H26 H 0.8671(18) 0.7590(16) 1.1712(12) 0.023(6) Uiso 1 1 d
H28 H 0.6266(18) 0.8961(15) 1.1758(11) 0.016(5) Uiso 1 1 d
H29 H 0.4839(19) 0.991(2) 1.1748(12) 0.046(7) Uiso 1 1 d
H30 H 0.327(2) 0.9320(16) 1.1419(12) 0.029(6) Uiso 1 1 d
H31 H 0.318(2) 0.7833(16) 1.1136(12) 0.030(7) Uiso 1 1 d
H32 H 0.4582(18) 0.6935(15) 1.1085(11) 0.021(6) Uiso 1 1 d
H34 H 0.718(2) 0.6506(19) 1.0173(13) 0.038(8) Uiso 1 1 d
H36 H 0.6954(17) 0.5169(16) 0.9663(12) 0.032(6) Uiso 1 1 d
H36 H 0.5944(19) 0.4061(17) 1.0144(12) 0.031(7) Uiso 1 1 d
H37 H 0.537(2) 0.4340(19) 1.1175(14) 0.042(8) Uiso 1 1 d
H38 H 0.5608(19) 0.5670(16) 1.1678(12) 0.027(6) Uiso 1 1 d
H40 H 0.7950(19) 0.5960(16) 1.1897(12) 0.026(6) Uiso 1 1 d
H41 H 0.8431(18) 0.5541(16) 1.2907(12) 0.027(6) Uiso 1 1 d
H42 H 0.777(2) 0.6212(17) 1.3823(12) 0.030(7) Uiso 1 1 d
H43 H 0.649(2) 0.7299(18) 1.3696(14) 0.036(7) Uiso 1 1 d
H44 H 0.6023(18) 0.7725(16) 1.2664(11) 0.023(6) Uiso 1 1 d
H45 H 0.549(3) 0.800(2) 0.7610(16) 0.062(10) Uiso 1 1 d
H46 H 0.429(2) 0.7241(19) 0.6973(13) 0.041(8) Uiso 1 1 d
H47 H 0.471(3) 0.594(2) 0.6474(17) 0.067(10) Uiso 1 1 d
H48 H 0.641(3) 0.549(3) 0.6609(18) 0.069(12) Uiso 1 1 d
H49 H 0.752(3) 0.618(2) 0.7173(19) 0.070(11) Uiso 1 1 d
H50 H 0.706(3) 0.746(2) 0.7735(17) 0.064(10) Uiso 1 1 d

loop_
_atom_site_aniso_label
_atom_site_aniso_U_11
_atom_site_aniso_U_22
_atom_site_aniso_U_33
_atom_site_aniso_U_23
_atom_site_aniso_U_13
_atom_site_aniso_U_12
La1 0.02085(5) 0.01376(5) 0.01514(5) -0.00003(5) -0.00188(3) -0.00239(5)
C1 0.0248(9) 0.0189(9) 0.0177(9) 0.0011(7) -0.0053(8) -0.0011(8)
C2 0.0237(10) 0.0183(9) 0.0201(10) 0.0013(7) -0.0037(8) 0.0016(8)
C3 0.0283(10) 0.0167(9) 0.0178(9) 0.0017(7) -0.0023(8) 0.0012(8)
C4 0.0280(9) 0.0204(8) 0.0147(9) 0.0014(6) -0.0028(9) -0.0004(9)
C5 0.0266(10) 0.0195(8) 0.0158(9) -0.0021(7) -0.0042(8) 0.0005(7)
C6 0.0291(11) 0.0284(11) 0.0307(12) -0.0002(9) -0.0029(10) -0.0084(10)
C7 0.0272(11) 0.0280(12) 0.0324(12) 0.0001(9) 0.0009(10) 0.0077(9)
C8 0.0375(13) 0.0172(9) 0.0268(11) 0.0019(8) -0.0045(10) -0.0005(9)
C9 0.0332(12) 0.0301(12) 0.0250(11) -0.0006(9) 0.0045(9) -0.0062(10)
C10 0.0418(14) 0.0242(10) 0.0194(10) -0.0052(8) -0.0007(9) 0.0016(9)
C11 0.0263(10) 0.0191(9) 0.0202(9) -0.0052(7) -0.0073(7) 0.0004(7)
C12 0.0268(10) 0.0180(8) 0.0187(9) -0.0051(7) -0.0007(8) -0.0018(8)
C13 0.0219(9) 0.0168(8) 0.0217(9) -0.0048(7) -0.0021(8) -0.0009(8)
C14 0.0231(9) 0.0186(9) 0.0216(9) -0.0051(7) -0.0009(8) -0.0062(7)
C15 0.0207(9) 0.0244(9) 0.0220(9) -0.0100(8) -0.0013(7) -0.0027(7)
C16 0.0422(13) 0.0268(10) 0.0255(11) -0.0031(8) -0.0073(10) 0.0062(10)
C17 0.0374(13) 0.0302(11) 0.0209(10) -0.0059(9) 0.0047(9) -0.0044(10)
C18 0.0315(12) 0.0220(10) 0.0326(13) -0.0035(9) -0.0046(11) 0.0044(9)
C19 0.0368(12) 0.0260(9) 0.0283(11) -0.0023(9) 0.0000(11) -0.0125(10)
C20 0.0224(11) 0.0333(12) 0.0463(15) -0.0145(11) 0.0003(10) -0.0013(10)
B1 0.0205(10) 0.0156(9) 0.0207(10) -0.0017(7) 0.0008(8) -0.0004(8)
C21 0.0199(9) 0.0138(8) 0.0249(10) -0.0051(7) 0.0031(8) 0.0018(7)
C22 0.0200(9) 0.0196(9) 0.0297(10) 0.0015(8) 0.0025(8) 0.0033(8)
C23 0.0310(11) 0.0204(9) 0.0308(11) 0.0034(8) 0.0104(9) 0.0038(9)
C24 0.0264(10) 0.0213(10) 0.0399(12) -0.0060(9) 0.0120(10) -0.0044(9)
C25 0.0243(11) 0.0319(12) 0.0364(12) -0.0085(10) 0.0011(9) -0.0036(9)
C26 0.0282(10) 0.0233(10) 0.0248(11) -0.0028(9) -0.0008(9) -0.0008(8)
C27 0.0222(10) 0.0168(9) 0.0176(9) 0.0025(7) 0.0022(8) -0.0002(7)
C28 0.0219(9) 0.0184(9) 0.0207(9) 0.0018(7) 0.0008(8) -0.0003(7)
C29 0.0294(11) 0.0181(9) 0.0283(11) -0.0013(8) 0.0020(9) 0.0036(8)
C30 0.0248(10) 0.0266(10) 0.0337(12) 0.0022(9) 0.0012(9) 0.0060(9)
C31 0.0222(10) 0.0281(11) 0.0344(12) 0.0015(9) 0.0000(9) -0.0018(9)
C32 0.0243(10) 0.0173(9) 0.0273(10) -0.0006(8) 0.0005(8) -0.0027(8)
C33 0.0188(9) 0.0163(9) 0.0287(10) -0.0013(7) -0.0011(8) 0.0026(7)
C34 0.0213(9) 0.0227(9) 0.0287(10) -0.0030(8) -0.0019(9) 0.0035(9)
C35 0.0321(11) 0.0304(11) 0.0350(12) -0.0126(9) -0.0068(10) 0.0088(9)
C36 0.0336(12) 0.0211(10) 0.0563(16) -0.0144(11) -0.0153(12) 0.0074(10)
C37 0.0328(12) 0.0156(10) 0.0576(15) 0.0000(9) -0.0030(11) -0.0031(8)
C38 0.0310(12) 0.0216(10) 0.0370(13) -0.0009(9) 0.0032(10) -0.0014(9)
C39 0.0246(10) 0.0165(8) 0.0232(9) 0.0008(7) 0.0002(8) -0.0036(7)
C40 0.0356(12) 0.0241(10) 0.0294(12) -0.0011(9) -0.0047(10) 0.0054(9)
C41 0.0398(13) 0.0247(10) 0.0380(13) 0.0050(10) -0.0097(11) 0.0040(9)
C42 0.0409(13) 0.0295(11) 0.0270(11) 0.0097(9) -0.0075(10) -0.0107(10)
C43 0.0383(12) 0.0289(10) 0.0219(10) 0.0004(8) 0.0034(10) -0.0071(10)
C44 0.0267(10) 0.0200(9) 0.0244(10) 0.0019(8) 0.0023(8) -0.0024(8)
C45 0.0611(18) 0.0435(15) 0.0247(12) 0.0013(11) 0.0061(12) -0.0129(13)
C46 0.0356(13) 0.0532(16) 0.0264(12) 0.0117(11) 0.0030(10) -0.0056(11)
C47 0.0564(17) 0.0393(13) 0.0267(12) 0.0104(10) -0.0059(11) -0.0201(13)
C48 0.083(2) 0.0266(13) 0.0477(17) 0.0128(12) 0.0044(16) 0.0044(15)
C49 0.0445(16) 0.0633(19) 0.0589(19) 0.0322(16) -0.0009(17) 0.0023(16)
C50 0.0496(17) 0.0600(18) 0.0379(14) 0.0158(13) -0.0116(12) -0.0275(15)

loop_
_atom_type_symbol
_atom_type_description
_atom_type_scat_dispersion_real
_atom_type_scat_dispersion_imag
_atom_type_scat_source
C C 0.0033 0.0016 'International Tables Vol C Tables 4.2.6.8 and 6.1.1.4'
H H 0.0000 0.0000 'International Tables Vol C Tables 4.2.6.8 and 6.1.1.4'
B B 0.0013 0.0007 'International Tables Vol C Tables 4.2.6.8 and 6.1.1.4'
La La -0.2871 2.4523 'International Tables Vol C Tables 4.2.6.8 and 6.1.1.4'

loop_
_geom_angle_atom_site_label_1
_geom_angle_atom_site_label_2
_geom_angle_atom_site_label_3
_geom_angle
Cnt1 La1 C22 99.1
Cnt1 La1 C23 94.0
Cnt1 La1 C28 115.9
Cnt1 La1 C29 102.1
Cnt2 La1 C22 123.7
Cnt2 La1 C23 113.5
Cnt2 La1 C28 99.8
Cnt2 La1 C29 97.5
Cnt1 La1 Cnt2 131.6
C2 La1 C3 29.59(6)
C2 La1 C14 105.03(6)
C3 La1 C14 83.59(6)
C2 La1 C15 134.24(6)
C3 La1 C15 109.78(6)
C14 La1 C15 29.44(6)
C2 La1 C4 48.58(6)
C3 La1 C4 29.51(6)
C14 La1 C4 94.22(6)
C15 La1 C4 110.42(6)
C2 La1 C13 95.23(6)
C3 La1 C13 86.37(6)
C14 La1 C13 29.34(6)
C15 La1 C13 48.28(6)
C4 La1 C13 108.66(5)
C2 La1 C1 29.14(6)
C3 La1 C1 48.21(6)
C14 La1 C1 131.45(6)
C15 La1 C1 157.14(6)
C4 La1 C1 48.03(6)
C13 La1 C1 124.19(6)
C2 La1 C12 114.87(6)
C3 La1 C12 114.04(6)
C14 La1 C12 48.05(6)
C15 La1 C12 47.97(6)
C4 La1 C12 137.58(6)
C13 La1 C12 28.96(5)
C1 La1 C12 139.20(6)
C2 La1 C11 142.45(6)
C3 La1 C11 130.84(6)
C14 La1 C11 48.09(6)
C15 La1 C11 28.99(6)
C4 La1 C11 139.13(6)
C13 La1 C11 47.95(6)
C1 La1 C11 167.88(6)
C12 La1 C11 29.05(6)
C2 La1 C5 47.84(6)
C3 La1 C5 47.90(6)
C14 La1 C5 123.09(6)
C15 La1 C5 135.17(6)
C4 La1 C5 28.89(5)
C13 La1 C5 134.17(6)
C1 La1 C5 28.78(6)
C12 La1 C5 161.38(6)
C11 La1 C5 162.83(6)
C2 La1 C22 116.10(6)
C3 La1 C22 121.87(6)
C14 La1 C22 131.79(6)
C15 La1 C22 104.43(6)
C4 La1 C22 94.72(6)
C13 La1 C22 148.59(6)
C1 La1 C22 87.01(6)
C12 La1 C22 123.81(6)
C11 La1 C22 100.71(6)
C5 La1 C22 74.70(6)
C2 La1 C28 101.64(6)
C3 La1 C28 131.16(6)
C14 La1 C28 124.85(6)
C15 La1 C28 111.12(6)
C4 La1 C28 138.26(6)
C13 La1 C28 101.72(6)
C1 La1 C28 91.18(6)
C12 La1 C28 77.01(6)
C11 La1 C28 82.61(6)
C5 La1 C28 110.67(6)
C22 La1 C28 71.19(6)
C2 La1 C23 118.11(6)
C3 La1 C23 108.96(6)
C14 La1 C23 110.57(6)
C15 La1 C23 88.97(6)
C4 La1 C23 79.45(6)
C13 La1 C23 137.05(6)
C1 La1 C23 93.19(6)
C12 La1 C23 126.71(6)
C11 La1 C23 97.92(6)
C5 La1 C23 70.31(6)
C22 La1 C23 27.04(6)
C28 La1 C23 97.35(5)
C2 La1 C29 81.87(6)
C3 La1 C29 109.92(6)
C14 La1 C29 117.64(5)
C15 La1 C29 117.55(6)
C4 La1 C29 127.54(6)
C13 La1 C29 89.17(5)
C1 La1 C29 80.79(6)
C12 La1 C29 72.38(6)
C11 La1 C29 89.42(6)
C5 La1 C29 107.19(6)
C22 La1 C29 92.96(5)
C28 La1 C29 24.61(5)
C23 La1 C29 119.93(5)
C2 C1 C5 108.07(18)
C2 C1 C6 126.6(2)
C5 C1 C6 124.72(19)
C2 C1 La1 72.85(12)
C5 C1 La1 77.30(12)
C6 C1 La1 122.75(14)
C1 C2 C3 108.33(18)
C1 C2 C7 124.9(2)
C3 C2 C7 126.34(19)
C1 C2 La1 78.01(12)
C3 C2 La1 75.46(11)
C7 C2 La1 118.84(14)
C2 C3 C4 107.92(17)
C2 C3 C8 125.33(19)
C4 C3 C8 125.03(19)
C2 C3 La1 74.95(11)
C4 C3 La1 76.70(10)
C8 C3 La1 126.26(14)
C5 C4 C3 107.67(17)
C5 C4 C9 125.87(18)
C3 C4 C9 126.15(18)
C5 C4 La1 78.09(11)
C3 C4 La1 73.78(11)
C9 C4 La1 119.23(14)
C1 C5 C4 107.96(17)
C1 C5 C10 123.89(19)
C4 C5 C10 126.84(18)
C1 C5 La1 73.92(11)
C4 C5 La1 73.02(11)
C10 C5 La1 129.14(14)
C15 C11 C12 107.64(17)
C15 C11 C16 126.5(2)
C12 C11 C16 125.2(2)
C15 C11 La1 73.78(11)
C12 C11 La1 75.08(11)
C16 C11 La1 124.27(13)
C13 C12 C11 108.24(17)
C13 C12 C17 125.26(18)
C11 C12 C17 124.86(19)
C13 C12 La1 74.63(10)
C11 C12 La1 75.87(11)
C17 C12 La1 127.22(14)
C12 C13 C14 107.91(17)
C12 C13 C18 123.95(19)
C14 C13 C18 127.44(19)
C12 C13 La1 76.41(10)
C14 C13 La1 74.23(10)
C18 C13 La1 123.01(14)
C13 C14 C15 108.04(18)
C13 C14 C19 127.31(19)
C15 C14 C19 123.16(19)
C13 C14 La1 76.43(11)
C15 C14 La1 75.94(11)
C19 C14 La1 124.83(13)
C11 C15 C14 108.16(18)
C11 C15 C20 127.6(2)
C14 C15 C20 123.3(2)
C11 C15 La1 77.23(11)
C14 C15 La1 74.62(11)
C20 C15 La1 123.02(14)
C39 B1 C27 110.69(16)
C39 B1 C21 109.79(16)
C27 B1 C21 108.13(15)
C39 B1 C33 107.86(15)
C27 B1 C33 110.82(16)
C21 B1 C33 109.55(15)
C22 C21 C26 114.79(19)
C22 C21 B1 120.82(18)
C26 C21 B1 124.29(18)
C21 C22 C23 123.0(2)
C21 C22 La1 106.27(13)
C23 C22 La1 83.29(12)
C24 C23 C22 119.7(2)
C24 C23 La1 111.79(15)
C22 C23 La1 69.67(12)
C23 C24 C25 119.1(2)
C24 C25 C26 120.3(2)
C25 C26 C21 123.1(2)
C32 C27 C28 114.77(19)
C32 C27 B1 124.15(17)
C28 C27 B1 120.99(18)
C29 C28 C27 123.3(2)
C29 C28 La1 92.23(12)
C27 C28 La1 115.39(13)
C30 C29 C28 119.58(19)
C30 C29 La1 130.38(16)
C28 C29 La1 63.16(11)
C31 C30 C29 118.4(2)
C32 C31 C30 121.2(2)
C31 C32 C27 122.77(19)
C34 C33 C38 115.18(19)
C34 C33 B1 125.30(18)
C38 C33 B1 119.52(18)
C35 C34 C33 122.6(2)
C36 C35 C34 120.5(2)
C35 C36 C37 119.0(2)
C36 C37 C38 120.1(2)
C37 C38 C33 122.6(2)
C44 C39 C40 115.34(19)
C44 C39 B1 125.59(17)
C40 C39 B1 119.06(18)
C41 C40 C39 122.9(2)
C42 C41 C40 120.1(2)
C41 C42 C43 118.7(2)
C42 C43 C44 120.5(2)
C43 C44 C39 122.4(2)
C50 C45 C46 120.0(3)
C47 C46 C45 119.6(3)
C48 C47 C46 120.3(3)
C47 C48 C49 119.9(3)
C50 C49 C48 119.9(3)
C49 C50 C45 120.2(3)

loop_
_geom_bond_atom_site_label_1
_geom_bond_atom_site_label_2
_geom_bond_distance
La1 Cnt1 2.541
La1 Cnt2 2.545
La1 C2 2.767(2)
La1 C3 2.7734(19)
La1 C14 2.7844(19)
La1 C15 2.8013(19)
La1 C4 2.8108(18)
La1 C13 2.8125(18)
La1 C1 2.832(2)
La1 C12 2.8351(18)
La1 C11 2.8453(19)
La1 C5 2.876(2)
La1 C22 2.912(2)
La1 C28 2.997(2)
La1 C23 3.084(2)
La1 C29 3.357(2)
C1 C2 1.410(3)
C1 C5 1.419(3)
C1 C6 1.500(3)
C2 C3 1.415(3)
C2 C7 1.504(3)
C3 C4 1.423(3)
C3 C8 1.507(3)
C4 C5 1.420(3)
C4 C9 1.505(3)
C5 C10 1.505(3)
C11 C15 1.414(3)
C11 C12 1.425(3)
C11 C16 1.498(3)
C12 C13 1.413(3)
C12 C17 1.506(3)
C13 C14 1.418(3)
C13 C18 1.510(3)
C14 C15 1.419(3)
C14 C19 1.501(3)
C15 C20 1.501(3)
B1 C39 1.644(3)
B1 C27 1.646(3)
B1 C21 1.648(3)
B1 C33 1.651(3)
C21 C22 1.397(3)
C21 C26 1.407(3)
C22 C23 1.411(3)
C23 C24 1.378(3)
C24 C25 1.386(3)
C25 C26 1.387(3)
C27 C32 1.400(3)
C27 C28 1.411(3)
C28 C29 1.399(3)
C29 C30 1.391(3)
C30 C31 1.390(3)
C31 C32 1.384(3)
C33 C34 1.399(3)
C33 C38 1.403(3)
C34 C35 1.394(3)
C35 C36 1.374(4)
C36 C37 1.384(4)
C37 C38 1.395(3)
C39 C44 1.397(3)
C39 C40 1.403(3)
C40 C41 1.391(3)
C41 C42 1.384(4)
C42 C43 1.385(3)
C43 C44 1.396(3)
C45 C50 1.381(5)
C45 C46 1.381(4)
C46 C47 1.376(4)
C47 C48 1.364(5)
C48 C49 1.392(5)
C49 C50 1.357(5)
